data_7717004
loop_
_publ_author_name
'Fan, Qingqing'
'Li, Qingshuang'
'Sun, Hongjian'
'Li, Xiaoyan'

_publ_section_title
;
 Dinitrogen silylation catalyzed by silylene cobalt(I) and silylene
 iron(I) chlorides.
;
_journal_issue 39
_journal_name_full 'Dalton transactions (Cambridge, England : 2003)'
_journal_page_first 16261
_journal_page_last 16270
_journal_paper_doi 10.1039/d4dt02057j
_journal_volume 53
_journal_year 2024
_chemical_formula_moiety 'C38 H68 Cl3 Co N4 P2 Si2'
_chemical_formula_sum 'C38 H68 Cl3 Co N4 P2 Si2'
_chemical_formula_weight 864.36
_space_group_crystal_system monoclinic
_space_group_IT_number 14
_space_group_name_Hall '-P 2ybc'
_space_group_name_H-M_alt 'P 1 21/c 1'
_atom_sites_solution_hydrogens geom
_atom_sites_solution_primary iterative
_audit_creation_date 2024-06-28
_audit_creation_method
;
Olex2 1.3
(compiled 2020.11.12 svn.r5f609507 for OlexSys, GUI svn.r6408)
;
_audit_update_record
;
2024-06-28 deposited with the CCDC.	2024-09-11 downloaded from the CCDC.
;
_cell_angle_alpha 90
_cell_angle_beta 92.5000(10)
_cell_angle_gamma 90
_cell_formula_units_Z 4
_cell_length_a 13.65400(10)
_cell_length_b 20.1812(2)
_cell_length_c 16.8073(2)
_cell_measurement_reflns_used 20312
_cell_measurement_temperature 173.00(10)
_cell_measurement_theta_max 75.7810
_cell_measurement_theta_min 3.2260
_cell_volume 4626.91(8)
_computing_cell_refinement 'CrysAlisPro 1.171.42.49 (Rigaku OD, 2022)'
_computing_data_collection 'CrysAlisPro 1.171.42.49 (Rigaku OD, 2022)'
_computing_data_reduction 'CrysAlisPro 1.171.42.49 (Rigaku OD, 2022)'
_computing_molecular_graphics 'Olex2 1.3 (Dolomanov et al., 2009)'
_computing_publication_material 'Olex2 1.3 (Dolomanov et al., 2009)'
_computing_structure_refinement 'SHELXL 2018/3 (Sheldrick, 2015)'
_computing_structure_solution 'olex2.solve 1.3 (Bourhis et al., 2015)'
_diffrn_ambient_temperature 173.15
_diffrn_detector_area_resol_mean 10.0000
_diffrn_detector_type HyPix
_diffrn_measured_fraction_theta_full 0.998
_diffrn_measured_fraction_theta_max 0.944
_diffrn_measurement_details
;
List of Runs (angles in degrees, time in seconds):

  # Type    Start    End  Width  t~exp~   \w     \q     \k     \f   Frames
#--------------------------------------------------------------------------
  1  \w     60.00  85.00   0.50    0.11    --   48.42-157.00 150.00   50
  2  \w     92.00 131.00   0.50    0.50    --  106.65-157.00 150.00   78
  3  \w     50.00 101.00   0.50    0.50    --  106.65 -99.00   0.00  102
  4  \w     40.00 106.00   0.50    0.50    --  106.65 -99.00 -30.00  132
  5  \w     49.00  99.00   0.50    0.50    --  106.65-119.00 -55.00  100
  6  \w     69.00 101.00   0.50    0.50    --  106.65 -99.00 -60.00   64
  7  \w     39.00  88.00   0.50    0.11    --   48.42-119.00 -55.00   98
  8  \w     35.00  66.00   0.50    0.50    --  106.65 -57.00   0.00   62
  9  \w     34.00  59.00   0.50    0.50    --  106.65 -57.00 -30.00   50
 10  \w    -23.00  28.00   0.50    0.11    --   48.42 -38.00   0.00  102
 11  \w     38.00  64.00   0.50    0.50    --  106.65 -57.00 -60.00   52
 12  \w    100.00 125.00   0.50    0.50    --  106.65  57.00 -60.00   50
 13  \w     99.00 133.00   0.50    0.50    --  106.65 119.00  30.00   68
 14  \w     73.00  98.00   0.50    0.11    --   48.42 157.00-175.00   50
 15  \w     74.00 129.00   0.50    0.50    --  106.65 157.00-175.00  110
 16  \w    141.00 176.00   0.50    0.50    --  106.65  57.00 -60.00   70
 17  \w    -24.00  26.00   0.50    0.11    --  -48.42  19.00 120.00  100
 18  \w    -62.00 -19.00   0.50    0.50    --  -91.75  57.00  60.00   86
 19  \w    -21.00   4.00   0.50    0.11    --  -48.42  19.00-120.00   50
 20  \w    -59.00 -19.00   0.50    0.50    --  -91.75  57.00-150.00   80
 21  \w    -64.00 -38.00   0.50    0.50    --  -91.75 125.00-180.00   52
 22  \w    -56.00 -31.00   0.50    0.11    --  -48.42 119.00  30.00   50
 23  \w    -76.00 -51.00   0.50    0.50    --  -91.75 125.00  90.00   50
 24  \w   -119.00 -90.00   0.50    0.50    --  -91.75 -19.00 120.00   58
 25  \w   -166.00-126.00   0.50    0.50    --  -91.75 -19.00 120.00   80
 26  \w   -163.00 -70.00   0.50    0.50    --  -91.75 -77.00-120.00  186
 27  \w   -118.00 -75.00   0.50    0.11    --  -48.42-125.00  60.00   86
 28  \w   -121.00 -96.00   0.50    0.50    --  -91.75-157.00 150.00   50
 29  \w   -107.00 -52.00   0.50    0.11    --  -48.42-157.00 150.00  110
 30  \w   -110.00 -73.00   0.50    0.11    --  -48.42-125.00   0.00   74
 31  \w   -144.00-119.00   0.50    0.50    --  -91.75-119.00 -55.00   50
 32  \w   -163.00-120.00   0.50    0.50    --  -91.75 -99.00 -90.00   86
 33  \w   -114.00 -88.00   0.50    0.50    --  -91.75 -99.00 -90.00   52
;
_diffrn_measurement_device 'four-circle diffractometer'
_diffrn_measurement_device_type 'XtaLAB Synergy, Dualflex, HyPix'
_diffrn_measurement_method '\w scans'
_diffrn_radiation_type CuK\a
_diffrn_radiation_wavelength 1.54184
_diffrn_reflns_av_R_equivalents 0.0494
_diffrn_reflns_av_unetI/netI 0.0405
_diffrn_reflns_Laue_measured_fraction_full 0.998
_diffrn_reflns_Laue_measured_fraction_max 0.944
_diffrn_reflns_limit_h_max 17
_diffrn_reflns_limit_h_min -17
_diffrn_reflns_limit_k_max 24
_diffrn_reflns_limit_k_min -25
_diffrn_reflns_limit_l_max 13
_diffrn_reflns_limit_l_min -21
_diffrn_reflns_number 40040
_diffrn_reflns_point_group_measured_fraction_full 0.998
_diffrn_reflns_point_group_measured_fraction_max 0.944
_diffrn_reflns_theta_full 67.684
_diffrn_reflns_theta_max 76.395
_diffrn_reflns_theta_min 3.240
_exptl_absorpt_coefficient_mu 5.876
_exptl_absorpt_correction_T_max 1.00000
_exptl_absorpt_correction_T_min 0.71009
_exptl_absorpt_correction_type multi-scan
_exptl_absorpt_process_details
;
CrysAlisPro 1.171.42.49 (Rigaku Oxford Diffraction, 2022)
Empirical absorption correction using spherical harmonics,
implemented in SCALE3 ABSPACK scaling algorithm.
;
_exptl_crystal_colour 'clear light red'
_exptl_crystal_colour_lustre clear
_exptl_crystal_colour_modifier light
_exptl_crystal_colour_primary red
_exptl_crystal_density_diffrn 1.241
_exptl_crystal_description block
_exptl_crystal_F_000 1840
_exptl_crystal_size_max 0.1
_exptl_crystal_size_mid 0.08
_exptl_crystal_size_min 0.06
_refine_diff_density_max 1.597
_refine_diff_density_min -0.410
_refine_diff_density_rms 0.076
_refine_ls_extinction_method none
_refine_ls_goodness_of_fit_ref 1.023
_refine_ls_hydrogen_treatment constr
_refine_ls_matrix_type full
_refine_ls_number_parameters 471
_refine_ls_number_reflns 9161
_refine_ls_number_restraints 0
_refine_ls_restrained_S_all 1.023
_refine_ls_R_factor_all 0.0565
_refine_ls_R_factor_gt 0.0480
_refine_ls_shift/su_max 0.001
_refine_ls_shift/su_mean 0.000
_refine_ls_structure_factor_coef Fsqd
_refine_ls_weighting_details 'w=1/[\s^2^(Fo^2^)+(0.0680P)^2^+6.8308P] where P=(Fo^2^+2Fc^2^)/3'
_refine_ls_weighting_scheme calc
_refine_ls_wR_factor_gt 0.1273
_refine_ls_wR_factor_ref 0.1316
_reflns_Friedel_coverage 0.000
_reflns_number_gt 8195
_reflns_number_total 9161
_reflns_threshold_expression 'I > 2\s(I)'
_cod_data_source_file d4dt02057j2.cif
_cod_data_source_block 231108d_auto
_cod_depositor_comments 'Adding full bibliography for 7717003--7717006.cif.'
_cod_database_code 7717004
_shelx_shelxl_version_number 2018/3
_shelx_space_group_comment
;
The symmetry employed for this shelxl refinement is uniquely defined
by the following loop, which should always be used as a source of
symmetry information in preference to the above space-group names.
They are only intended as comments.
;
_shelx_estimated_absorpt_t_max 0.719
_shelx_estimated_absorpt_t_min 0.591
_olex2_refinement_description
;
1. Fixed Uiso
 At 1.2 times of:
  All C(H) groups
 At 1.5 times of:
  All C(H,H,H) groups
2.a Aromatic/amide H refined with riding coordinates:
 C33(H33), C37(H37), C6(H6), C36(H36), C34(H34), C4(H4), C3(H3), C7(H7)
2.b Idealised Me refined as rotating group:
 C19(H19A,H19B,H19C), C22(H22A,H22B,H22C), C17(H17A,H17B,H17C), C18(H18A,H18B,
 H18C), C20(H20A,H20B,H20C), C21(H21A,H21B,H21C), C10(H10A,H10B,H10C), C11(H11A,
 H11B,H11C), C38(H38A,H38B,H38C), C23(H23A,H23B,H23C), C29(H29A,H29B,H29C),
 C28(H28A,H28B,H28C), C9(H9A,H9B,H9C), C25(H25A,H25B,H25C), C30(H30A,H30B,H30C),
  C24(H24A,H24B,H24C), C16(H16A,H16B,H16C), C1(H1A,H1B,H1C), C15(H15A,H15B,
 H15C), C14(H14A,H14B,H14C)
;
_olex2_submission_special_instructions 'No special instructions were received'
_oxdiff_exptl_absorpt_empirical_details
;
Empirical correction (ABSPACK) includes:
- Absorption correction using spherical harmonics
- Frame scaling
;

loop_
_space_group_symop_operation_xyz
'x, y, z'
'-x, y+1/2, -z+1/2'
'-x, -y, -z'
'x, -y-1/2, z-1/2'

loop_
_atom_site_label
_atom_site_type_symbol
_atom_site_fract_x
_atom_site_fract_y
_atom_site_fract_z
_atom_site_U_iso_or_equiv
_atom_site_adp_type
_atom_site_occupancy
_atom_site_site_symmetry_order
_atom_site_calc_flag
_atom_site_refinement_flags_posn
_atom_site_refinement_flags_adp
_atom_site_refinement_flags_occupancy
_atom_site_disorder_assembly
_atom_site_disorder_group
Co1 Co 0.25194(3) 0.52599(2) 0.75947(3) 0.01835(12) Uani 1 1 d . . . . .
Cl2 Cl 0.17548(4) 0.46922(3) 0.86855(4) 0.01791(13) Uani 1 1 d . . . . .
Cl3 Cl 0.37827(5) 0.41958(4) 0.60497(4) 0.03441(18) Uani 1 1 d . . . . .
P1 P 0.34097(5) 0.57272(4) 0.85566(4) 0.02300(16) Uani 1 1 d . . . . .
P2 P 0.14648(5) 0.47075(3) 0.68334(4) 0.02352(16) Uani 1 1 d . . . . .
Cl1 Cl 0.24754(6) 0.71530(4) 0.75167(5) 0.0398(2) Uani 1 1 d . . . . .
Si1 Si 0.18399(5) 0.61921(4) 0.72205(4) 0.02167(16) Uani 1 1 d . . . . .
Si2 Si 0.38070(5) 0.47480(4) 0.71599(4) 0.02116(17) Uani 1 1 d . . . . .
N2 N 0.05225(17) 0.64974(12) 0.73143(14) 0.0248(5) Uani 1 1 d . . . . .
N3 N 0.51110(17) 0.50413(13) 0.71333(14) 0.0252(5) Uani 1 1 d . . . . .
N1 N 0.12938(17) 0.64729(12) 0.62252(14) 0.0254(5) Uani 1 1 d . . . . .
N4 N 0.46796(17) 0.41421(12) 0.77072(14) 0.0243(5) Uani 1 1 d . . . . .
C32 C 0.6450(2) 0.44683(16) 0.79475(17) 0.0268(6) Uani 1 1 d . . . . .
C8 C 0.0452(2) 0.66517(13) 0.65485(17) 0.0238(6) Uani 1 1 d . . . . .
C33 C 0.7146(2) 0.40154(17) 0.77041(19) 0.0322(7) Uani 1 1 d . . . . .
H33 H 0.700110 0.373536 0.726017 0.039 Uiso 1 1 calc R U . . .
C5 C -0.0411(2) 0.69513(15) 0.61045(17) 0.0266(6) Uani 1 1 d . . . . .
C31 C 0.5444(2) 0.45278(15) 0.75777(16) 0.0244(6) Uani 1 1 d . . . . .
C37 C 0.6693(2) 0.48875(17) 0.85862(18) 0.0301(6) Uani 1 1 d . . . . .
H37 H 0.623471 0.520882 0.874887 0.036 Uiso 1 1 calc R U . . .
C19 C 0.1388(2) 0.48177(16) 0.57565(18) 0.0321(7) Uani 1 1 d . . . . .
H19A H 0.203250 0.473805 0.554083 0.048 Uiso 1 1 calc R U . . .
H19B H 0.117647 0.527110 0.562986 0.048 Uiso 1 1 calc R U . . .
H19C H 0.091223 0.450309 0.551946 0.048 Uiso 1 1 calc R U . . .
C6 C -0.1069(2) 0.65452(17) 0.56841(19) 0.0329(7) Uani 1 1 d . . . . .
H6 H -0.098100 0.607820 0.569459 0.039 Uiso 1 1 calc R U . . .
C27 C 0.4621(2) 0.34955(15) 0.81218(19) 0.0292(6) Uani 1 1 d . . . . .
C36 C 0.7604(2) 0.48373(16) 0.89862(18) 0.0307(7) Uani 1 1 d . . . . .
H36 H 0.775939 0.512496 0.942098 0.037 Uiso 1 1 calc R U . . .
C13 C -0.0177(2) 0.65979(16) 0.79555(18) 0.0296(6) Uani 1 1 d . . . . .
C34 C 0.8050(2) 0.39733(17) 0.8110(2) 0.0342(7) Uani 1 1 d . . . . .
H34 H 0.851834 0.366200 0.793840 0.041 Uiso 1 1 calc R U . . .
C35 C 0.8288(2) 0.43753(17) 0.87610(18) 0.0309(7) Uani 1 1 d . . . . .
C4 C -0.0565(2) 0.76314(16) 0.60974(19) 0.0327(7) Uani 1 1 d . . . . .
H4 H -0.013345 0.791340 0.639966 0.039 Uiso 1 1 calc R U . . .
C22 C 0.4041(2) 0.51505(16) 0.92423(18) 0.0310(7) Uani 1 1 d . . . . .
H22A H 0.356654 0.483493 0.944545 0.047 Uiso 1 1 calc R U . . .
H22B H 0.434964 0.539766 0.968795 0.047 Uiso 1 1 calc R U . . .
H22C H 0.454400 0.490954 0.896120 0.047 Uiso 1 1 calc R U . . .
C17 C 0.0166(2) 0.48357(17) 0.7025(2) 0.0349(7) Uani 1 1 d . . . . .
H17A H -0.001229 0.529750 0.691109 0.052 Uiso 1 1 calc R U . . .
H17B H 0.005313 0.473679 0.758461 0.052 Uiso 1 1 calc R U . . .
H17C H -0.023706 0.454128 0.668211 0.052 Uiso 1 1 calc R U . . .
C18 C 0.1495(2) 0.38057(15) 0.6900(2) 0.0343(7) Uani 1 1 d . . . . .
H18A H 0.093401 0.362044 0.659168 0.051 Uiso 1 1 calc R U . . .
H18B H 0.146254 0.367119 0.745828 0.051 Uiso 1 1 calc R U . . .
H18C H 0.210504 0.364102 0.668519 0.051 Uiso 1 1 calc R U . . .
C26 C 0.5692(2) 0.54433(18) 0.65775(19) 0.0325(7) Uani 1 1 d . . . . .
C12 C 0.1699(2) 0.67020(17) 0.54654(18) 0.0325(7) Uani 1 1 d . . . . .
C20 C 0.2747(2) 0.62088(17) 0.92795(19) 0.0340(7) Uani 1 1 d . . . . .
H20A H 0.246869 0.660565 0.902073 0.051 Uiso 1 1 calc R U . . .
H20B H 0.319879 0.634040 0.972043 0.051 Uiso 1 1 calc R U . . .
H20C H 0.221766 0.593892 0.948533 0.051 Uiso 1 1 calc R U . . .
C3 C -0.1346(3) 0.79014(18) 0.5650(2) 0.0391(8) Uani 1 1 d . . . . .
H3 H -0.143967 0.836791 0.564497 0.047 Uiso 1 1 calc R U . . .
C2 C -0.1995(2) 0.7498(2) 0.52098(19) 0.0387(8) Uani 1 1 d . . . . .
C21 C 0.4420(2) 0.62886(17) 0.8364(2) 0.0345(7) Uani 1 1 d . . . . .
H21A H 0.492301 0.605041 0.807895 0.052 Uiso 1 1 calc R U . . .
H21B H 0.470489 0.645543 0.887045 0.052 Uiso 1 1 calc R U . . .
H21C H 0.417536 0.666140 0.803882 0.052 Uiso 1 1 calc R U . . .
C10 C 0.1086(3) 0.6458(2) 0.4732(2) 0.0441(9) Uani 1 1 d . . . . .
H10A H 0.140768 0.658941 0.424603 0.066 Uiso 1 1 calc R U . . .
H10B H 0.043068 0.665529 0.473256 0.066 Uiso 1 1 calc R U . . .
H10C H 0.103138 0.597415 0.474995 0.066 Uiso 1 1 calc R U . . .
C11 C 0.2729(2) 0.6409(2) 0.5448(2) 0.0422(8) Uani 1 1 d . . . . .
H11A H 0.268932 0.592436 0.547549 0.063 Uiso 1 1 calc R U . . .
H11B H 0.312754 0.657447 0.590426 0.063 Uiso 1 1 calc R U . . .
H11C H 0.302997 0.653881 0.495290 0.063 Uiso 1 1 calc R U . . .
C38 C 0.9249(2) 0.4308(2) 0.9227(2) 0.0407(8) Uani 1 1 d . . . . .
H38A H 0.929091 0.464563 0.964573 0.061 Uiso 1 1 calc R U . . .
H38B H 0.978993 0.436750 0.886902 0.061 Uiso 1 1 calc R U . . .
H38C H 0.929186 0.386646 0.946883 0.061 Uiso 1 1 calc R U . . .
C23 C 0.4953(2) 0.58927(19) 0.6131(2) 0.0388(8) Uani 1 1 d . . . . .
H23A H 0.462127 0.617188 0.651364 0.058 Uiso 1 1 calc R U . . .
H23B H 0.446717 0.562026 0.583566 0.058 Uiso 1 1 calc R U . . .
H23C H 0.529636 0.617422 0.575884 0.058 Uiso 1 1 calc R U . . .
C7 C -0.1857(2) 0.68200(19) 0.5247(2) 0.0384(8) Uani 1 1 d . . . . .
H7 H -0.230876 0.653612 0.496837 0.046 Uiso 1 1 calc R U . . .
C29 C 0.5189(3) 0.34732(19) 0.8925(2) 0.0472(9) Uani 1 1 d . . . . .
H29A H 0.492190 0.380436 0.928239 0.071 Uiso 1 1 calc R U . . .
H29B H 0.588207 0.356955 0.884753 0.071 Uiso 1 1 calc R U . . .
H29C H 0.512818 0.303132 0.915929 0.071 Uiso 1 1 calc R U . . .
C28 C 0.3539(2) 0.33640(18) 0.8241(2) 0.0414(8) Uani 1 1 d . . . . .
H28A H 0.346483 0.293550 0.850614 0.062 Uiso 1 1 calc R U . . .
H28B H 0.318182 0.335639 0.772251 0.062 Uiso 1 1 calc R U . . .
H28C H 0.327334 0.371555 0.857141 0.062 Uiso 1 1 calc R U . . .
C9 C 0.1776(3) 0.74567(19) 0.5445(2) 0.0481(9) Uani 1 1 d . . . . .
H9A H 0.213471 0.759217 0.497950 0.072 Uiso 1 1 calc R U . . .
H9B H 0.212595 0.761271 0.593101 0.072 Uiso 1 1 calc R U . . .
H9C H 0.111677 0.764955 0.541172 0.072 Uiso 1 1 calc R U . . .
C25 C 0.6482(3) 0.5871(2) 0.7003(2) 0.0455(9) Uani 1 1 d . . . . .
H25A H 0.680165 0.614834 0.661222 0.068 Uiso 1 1 calc R U . . .
H25B H 0.697025 0.558406 0.727303 0.068 Uiso 1 1 calc R U . . .
H25C H 0.617763 0.615493 0.739637 0.068 Uiso 1 1 calc R U . . .
C30 C 0.5005(3) 0.29586(18) 0.7577(3) 0.0491(9) Uani 1 1 d . . . . .
H30A H 0.570336 0.303268 0.749966 0.074 Uiso 1 1 calc R U . . .
H30B H 0.464261 0.297521 0.706123 0.074 Uiso 1 1 calc R U . . .
H30C H 0.491452 0.252300 0.782125 0.074 Uiso 1 1 calc R U . . .
C24 C 0.6178(3) 0.4984(2) 0.5990(2) 0.0460(9) Uani 1 1 d . . . . .
H24A H 0.567804 0.470742 0.571736 0.069 Uiso 1 1 calc R U . . .
H24B H 0.665555 0.469990 0.627842 0.069 Uiso 1 1 calc R U . . .
H24C H 0.651411 0.524943 0.559662 0.069 Uiso 1 1 calc R U . . .
C16 C 0.0128(3) 0.6154(2) 0.8638(2) 0.0544(11) Uani 1 1 d . . . . .
H16A H -0.033133 0.620512 0.906570 0.082 Uiso 1 1 calc R U . . .
H16B H 0.078928 0.627435 0.883612 0.082 Uiso 1 1 calc R U . . .
H16C H 0.012404 0.569232 0.845661 0.082 Uiso 1 1 calc R U . . .
C1 C -0.2834(3) 0.7788(3) 0.4708(2) 0.0595(12) Uani 1 1 d . . . . .
H1A H -0.285754 0.826861 0.478992 0.089 Uiso 1 1 calc R U . . .
H1B H -0.345251 0.758967 0.486285 0.089 Uiso 1 1 calc R U . . .
H1C H -0.273707 0.769487 0.414423 0.089 Uiso 1 1 calc R U . . .
C15 C -0.1224(3) 0.6433(4) 0.7696(3) 0.084(2) Uani 1 1 d . . . . .
H15A H -0.124625 0.599413 0.744638 0.126 Uiso 1 1 calc R U . . .
H15B H -0.147195 0.676526 0.731303 0.126 Uiso 1 1 calc R U . . .
H15C H -0.163225 0.643244 0.816174 0.126 Uiso 1 1 calc R U . . .
C14 C -0.0098(5) 0.7311(2) 0.8232(3) 0.0813(18) Uani 1 1 d . . . . .
H14A H -0.048436 0.737117 0.870421 0.122 Uiso 1 1 calc R U . . .
H14B H -0.034801 0.760469 0.780585 0.122 Uiso 1 1 calc R U . . .
H14C H 0.059030 0.741702 0.836435 0.122 Uiso 1 1 calc R U . . .

loop_
_atom_site_aniso_label
_atom_site_aniso_U_11
_atom_site_aniso_U_22
_atom_site_aniso_U_33
_atom_site_aniso_U_23
_atom_site_aniso_U_13
_atom_site_aniso_U_12
Co1 0.0187(2) 0.0185(2) 0.0178(2) -0.00033(16) 0.00010(16) -0.00091(16)
Cl2 0.0167(3) 0.0182(3) 0.0192(3) 0.0036(2) 0.0054(2) -0.0013(2)
Cl3 0.0322(4) 0.0471(4) 0.0238(3) -0.0118(3) -0.0005(3) 0.0040(3)
P1 0.0237(3) 0.0242(4) 0.0208(3) -0.0035(3) -0.0019(3) 0.0009(3)
P2 0.0240(4) 0.0219(4) 0.0244(4) -0.0021(3) -0.0019(3) -0.0034(3)
Cl1 0.0374(4) 0.0216(4) 0.0588(5) 0.0037(3) -0.0171(4) -0.0069(3)
Si1 0.0208(4) 0.0190(4) 0.0249(4) 0.0014(3) -0.0022(3) -0.0009(3)
Si2 0.0203(4) 0.0248(4) 0.0184(4) -0.0011(3) 0.0009(3) 0.0010(3)
N2 0.0213(11) 0.0250(12) 0.0276(13) -0.0003(10) -0.0024(9) 0.0051(9)
N3 0.0205(11) 0.0325(13) 0.0226(12) 0.0024(10) 0.0010(9) 0.0000(10)
N1 0.0247(12) 0.0253(12) 0.0261(12) 0.0067(10) -0.0002(9) 0.0017(10)
N4 0.0239(12) 0.0262(12) 0.0229(12) -0.0005(9) 0.0002(9) 0.0048(10)
C32 0.0235(14) 0.0327(16) 0.0241(14) 0.0028(12) -0.0012(11) 0.0025(12)
C8 0.0238(13) 0.0184(13) 0.0287(15) -0.0007(11) -0.0041(11) -0.0022(11)
C33 0.0284(15) 0.0384(17) 0.0297(16) -0.0020(13) 0.0013(12) 0.0044(13)
C5 0.0247(14) 0.0289(15) 0.0259(14) -0.0004(11) -0.0039(11) 0.0025(12)
C31 0.0228(13) 0.0316(15) 0.0189(13) -0.0033(11) 0.0033(10) 0.0035(12)
C37 0.0264(15) 0.0368(17) 0.0271(15) -0.0008(13) 0.0017(12) 0.0039(13)
C19 0.0397(18) 0.0335(16) 0.0223(15) -0.0036(12) -0.0068(13) -0.0006(13)
C6 0.0305(16) 0.0349(17) 0.0326(16) -0.0072(13) -0.0046(12) 0.0026(13)
C27 0.0300(15) 0.0236(14) 0.0340(16) 0.0014(12) 0.0007(12) 0.0040(12)
C36 0.0275(15) 0.0377(17) 0.0265(15) 0.0011(12) -0.0027(12) -0.0036(13)
C13 0.0281(15) 0.0340(16) 0.0266(15) -0.0030(12) 0.0007(12) 0.0079(12)
C34 0.0259(15) 0.0374(18) 0.0397(18) 0.0043(14) 0.0051(13) 0.0073(13)
C35 0.0215(14) 0.0406(18) 0.0305(16) 0.0107(13) -0.0003(12) -0.0025(13)
C4 0.0344(16) 0.0276(15) 0.0357(17) 0.0010(13) -0.0038(13) 0.0044(13)
C22 0.0352(16) 0.0363(17) 0.0210(14) -0.0032(12) -0.0046(12) 0.0068(13)
C17 0.0251(15) 0.0385(18) 0.0409(18) -0.0060(14) -0.0016(13) -0.0032(13)
C18 0.0363(17) 0.0267(16) 0.0394(18) -0.0017(13) -0.0039(14) -0.0067(13)
C26 0.0221(14) 0.0461(19) 0.0294(16) 0.0100(14) 0.0028(12) -0.0002(13)
C12 0.0319(16) 0.0365(17) 0.0292(16) 0.0125(13) 0.0025(12) 0.0026(13)
C20 0.0369(17) 0.0375(18) 0.0273(16) -0.0104(13) -0.0023(13) 0.0088(14)
C3 0.0418(19) 0.0371(18) 0.0385(18) 0.0046(14) 0.0013(15) 0.0129(15)
C2 0.0318(17) 0.058(2) 0.0263(16) 0.0010(15) -0.0027(13) 0.0163(16)
C21 0.0280(15) 0.0342(17) 0.0409(18) -0.0055(14) -0.0041(13) -0.0046(13)
C10 0.044(2) 0.060(2) 0.0280(17) 0.0131(16) -0.0001(14) 0.0039(17)
C11 0.0322(17) 0.056(2) 0.0392(19) 0.0151(16) 0.0087(14) 0.0051(16)
C38 0.0260(16) 0.053(2) 0.0428(19) 0.0121(16) -0.0058(14) -0.0010(15)
C23 0.0310(16) 0.048(2) 0.0372(18) 0.0191(15) -0.0005(13) -0.0011(15)
C7 0.0288(16) 0.056(2) 0.0302(16) -0.0102(15) -0.0047(13) 0.0022(15)
C29 0.055(2) 0.039(2) 0.045(2) 0.0149(16) -0.0146(17) -0.0028(17)
C28 0.0341(17) 0.0376(19) 0.053(2) 0.0140(16) 0.0043(15) 0.0023(15)
C9 0.051(2) 0.039(2) 0.055(2) 0.0222(17) 0.0089(18) -0.0013(17)
C25 0.0309(17) 0.060(2) 0.045(2) 0.0171(18) -0.0006(15) -0.0159(16)
C30 0.057(2) 0.0276(17) 0.064(3) -0.0050(16) 0.0146(19) 0.0075(16)
C24 0.0382(19) 0.070(3) 0.0304(18) 0.0094(17) 0.0127(14) 0.0102(18)
C16 0.058(2) 0.065(3) 0.041(2) 0.0172(19) 0.0186(18) 0.026(2)
C1 0.046(2) 0.091(3) 0.040(2) 0.006(2) -0.0101(17) 0.030(2)
C15 0.0268(19) 0.187(7) 0.040(2) -0.018(3) 0.0071(17) -0.002(3)
C14 0.144(5) 0.037(2) 0.067(3) -0.015(2) 0.054(3) 0.010(3)

loop_
_atom_type_symbol
_atom_type_description
_atom_type_scat_dispersion_real
_atom_type_scat_dispersion_imag
_atom_type_scat_source
C C 0.0181 0.0091 'International Tables Vol C Tables 4.2.6.8 and 6.1.1.4'
H H 0.0000 0.0000 'International Tables Vol C Tables 4.2.6.8 and 6.1.1.4'
Cl Cl 0.3639 0.7018 'International Tables Vol C Tables 4.2.6.8 and 6.1.1.4'
Co Co -2.3653 3.6143 'International Tables Vol C Tables 4.2.6.8 and 6.1.1.4'
N N 0.0311 0.0180 'International Tables Vol C Tables 4.2.6.8 and 6.1.1.4'
P P 0.2955 0.4335 'International Tables Vol C Tables 4.2.6.8 and 6.1.1.4'
Si Si 0.2541 0.3302 'International Tables Vol C Tables 4.2.6.8 and 6.1.1.4'

loop_
_geom_angle_atom_site_label_1
_geom_angle_atom_site_label_2
_geom_angle_atom_site_label_3
_geom_angle
_geom_angle_site_symmetry_1
_geom_angle_site_symmetry_3
_geom_angle_publ_flag
P1 Co1 Cl2 83.65(3) . . ?
P2 Co1 Cl2 84.71(3) . . ?
P2 Co1 P1 168.29(4) . . ?
P2 Co1 Si2 94.69(3) . . ?
Si1 Co1 Cl2 115.63(3) . . ?
Si1 Co1 P1 93.26(3) . . ?
Si1 Co1 P2 90.57(3) . . ?
Si1 Co1 Si2 130.43(3) . . ?
Si2 Co1 Cl2 113.94(3) . . ?
Si2 Co1 P1 91.24(3) . . ?
C22 P1 Co1 114.96(11) . . ?
C20 P1 Co1 116.39(11) . . ?
C20 P1 C22 98.80(15) . . ?
C21 P1 Co1 122.35(11) . . ?
C21 P1 C22 99.68(16) . . ?
C21 P1 C20 100.84(16) . . ?
C19 P2 Co1 121.78(11) . . ?
C19 P2 C17 98.21(16) . . ?
C19 P2 C18 100.53(15) . . ?
C17 P2 Co1 116.21(11) . . ?
C18 P2 Co1 117.37(11) . . ?
C18 P2 C17 98.60(16) . . ?
Cl1 Si1 Co1 122.94(4) . . ?
N2 Si1 Co1 130.10(8) . . ?
N2 Si1 Cl1 93.50(8) . . ?
N1 Si1 Co1 131.43(9) . . ?
N1 Si1 Cl1 94.21(8) . . ?
N1 Si1 N2 68.92(11) . . ?
Cl3 Si2 Co1 123.08(4) . . ?
N3 Si2 Co1 129.36(9) . . ?
N3 Si2 Cl3 96.90(8) . . ?
N3 Si2 N4 69.03(11) . . ?
N4 Si2 Co1 129.22(8) . . ?
N4 Si2 Cl3 94.07(8) . . ?
C8 N2 Si1 91.40(18) . . ?
C8 N2 C13 130.7(2) . . ?
C13 N2 Si1 137.76(19) . . ?
C31 N3 Si2 92.41(18) . . ?
C31 N3 C26 126.2(2) . . ?
C26 N3 Si2 135.78(19) . . ?
C8 N1 Si1 91.95(18) . . ?
C8 N1 C12 128.4(2) . . ?
C12 N1 Si1 135.0(2) . . ?
C31 N4 Si2 91.38(18) . . ?
C31 N4 C27 130.7(2) . . ?
C27 N4 Si2 137.9(2) . . ?
C33 C32 C31 124.0(3) . . ?
C33 C32 C37 118.8(3) . . ?
C37 C32 C31 117.2(3) . . ?
N2 C8 N1 107.7(2) . . ?
N2 C8 C5 127.1(3) . . ?
N1 C8 C5 125.2(3) . . ?
C32 C33 H33 120.0 . . ?
C34 C33 C32 120.0(3) . . ?
C34 C33 H33 120.0 . . ?
C6 C5 C8 119.6(3) . . ?
C6 C5 C4 119.1(3) . . ?
C4 C5 C8 121.3(3) . . ?
N3 C31 C32 125.3(3) . . ?
N4 C31 N3 107.1(2) . . ?
N4 C31 C32 127.0(3) . . ?
C32 C37 H37 119.8 . . ?
C36 C37 C32 120.4(3) . . ?
C36 C37 H37 119.8 . . ?
P2 C19 H19A 109.5 . . ?
P2 C19 H19B 109.5 . . ?
P2 C19 H19C 109.5 . . ?
H19A C19 H19B 109.5 . . ?
H19A C19 H19C 109.5 . . ?
H19B C19 H19C 109.5 . . ?
C5 C6 H6 119.9 . . ?
C5 C6 C7 120.2(3) . . ?
C7 C6 H6 119.9 . . ?
N4 C27 C29 113.9(3) . . ?
N4 C27 C28 106.7(2) . . ?
N4 C27 C30 108.4(3) . . ?
C28 C27 C29 109.7(3) . . ?
C28 C27 C30 108.4(3) . . ?
C30 C27 C29 109.5(3) . . ?
C37 C36 H36 119.5 . . ?
C35 C36 C37 121.1(3) . . ?
C35 C36 H36 119.5 . . ?
N2 C13 C16 107.9(3) . . ?
N2 C13 C15 113.0(3) . . ?
N2 C13 C14 108.2(3) . . ?
C16 C13 C15 108.4(4) . . ?
C16 C13 C14 108.6(4) . . ?
C15 C13 C14 110.6(4) . . ?
C33 C34 H34 119.2 . . ?
C33 C34 C35 121.6(3) . . ?
C35 C34 H34 119.2 . . ?
C36 C35 C34 118.1(3) . . ?
C36 C35 C38 120.1(3) . . ?
C34 C35 C38 121.7(3) . . ?
C5 C4 H4 119.8 . . ?
C5 C4 C3 120.3(3) . . ?
C3 C4 H4 119.8 . . ?
P1 C22 H22A 109.5 . . ?
P1 C22 H22B 109.5 . . ?
P1 C22 H22C 109.5 . . ?
H22A C22 H22B 109.5 . . ?
H22A C22 H22C 109.5 . . ?
H22B C22 H22C 109.5 . . ?
P2 C17 H17A 109.5 . . ?
P2 C17 H17B 109.5 . . ?
P2 C17 H17C 109.5 . . ?
H17A C17 H17B 109.5 . . ?
H17A C17 H17C 109.5 . . ?
H17B C17 H17C 109.5 . . ?
P2 C18 H18A 109.5 . . ?
P2 C18 H18B 109.5 . . ?
P2 C18 H18C 109.5 . . ?
H18A C18 H18B 109.5 . . ?
H18A C18 H18C 109.5 . . ?
H18B C18 H18C 109.5 . . ?
N3 C26 C23 105.8(2) . . ?
N3 C26 C25 113.3(3) . . ?
N3 C26 C24 109.4(3) . . ?
C23 C26 C25 109.3(3) . . ?
C24 C26 C23 109.8(3) . . ?
C24 C26 C25 109.0(3) . . ?
N1 C12 C10 112.3(3) . . ?
N1 C12 C11 105.9(2) . . ?
N1 C12 C9 111.0(3) . . ?
C11 C12 C10 109.2(3) . . ?
C11 C12 C9 108.8(3) . . ?
C9 C12 C10 109.7(3) . . ?
P1 C20 H20A 109.5 . . ?
P1 C20 H20B 109.5 . . ?
P1 C20 H20C 109.5 . . ?
H20A C20 H20B 109.5 . . ?
H20A C20 H20C 109.5 . . ?
H20B C20 H20C 109.5 . . ?
C4 C3 H3 119.6 . . ?
C4 C3 C2 120.9(3) . . ?
C2 C3 H3 119.6 . . ?
C3 C2 C1 121.2(4) . . ?
C7 C2 C3 118.2(3) . . ?
C7 C2 C1 120.5(4) . . ?
P1 C21 H21A 109.5 . . ?
P1 C21 H21B 109.5 . . ?
P1 C21 H21C 109.5 . . ?
H21A C21 H21B 109.5 . . ?
H21A C21 H21C 109.5 . . ?
H21B C21 H21C 109.5 . . ?
C12 C10 H10A 109.5 . . ?
C12 C10 H10B 109.5 . . ?
C12 C10 H10C 109.5 . . ?
H10A C10 H10B 109.5 . . ?
H10A C10 H10C 109.5 . . ?
H10B C10 H10C 109.5 . . ?
C12 C11 H11A 109.5 . . ?
C12 C11 H11B 109.5 . . ?
C12 C11 H11C 109.5 . . ?
H11A C11 H11B 109.5 . . ?
H11A C11 H11C 109.5 . . ?
H11B C11 H11C 109.5 . . ?
C35 C38 H38A 109.5 . . ?
C35 C38 H38B 109.5 . . ?
C35 C38 H38C 109.5 . . ?
H38A C38 H38B 109.5 . . ?
H38A C38 H38C 109.5 . . ?
H38B C38 H38C 109.5 . . ?
C26 C23 H23A 109.5 . . ?
C26 C23 H23B 109.5 . . ?
C26 C23 H23C 109.5 . . ?
H23A C23 H23B 109.5 . . ?
H23A C23 H23C 109.5 . . ?
H23B C23 H23C 109.5 . . ?
C6 C7 H7 119.4 . . ?
C2 C7 C6 121.3(3) . . ?
C2 C7 H7 119.4 . . ?
C27 C29 H29A 109.5 . . ?
C27 C29 H29B 109.5 . . ?
C27 C29 H29C 109.5 . . ?
H29A C29 H29B 109.5 . . ?
H29A C29 H29C 109.5 . . ?
H29B C29 H29C 109.5 . . ?
C27 C28 H28A 109.5 . . ?
C27 C28 H28B 109.5 . . ?
C27 C28 H28C 109.5 . . ?
H28A C28 H28B 109.5 . . ?
H28A C28 H28C 109.5 . . ?
H28B C28 H28C 109.5 . . ?
C12 C9 H9A 109.5 . . ?
C12 C9 H9B 109.5 . . ?
C12 C9 H9C 109.5 . . ?
H9A C9 H9B 109.5 . . ?
H9A C9 H9C 109.5 . . ?
H9B C9 H9C 109.5 . . ?
C26 C25 H25A 109.5 . . ?
C26 C25 H25B 109.5 . . ?
C26 C25 H25C 109.5 . . ?
H25A C25 H25B 109.5 . . ?
H25A C25 H25C 109.5 . . ?
H25B C25 H25C 109.5 . . ?
C27 C30 H30A 109.5 . . ?
C27 C30 H30B 109.5 . . ?
C27 C30 H30C 109.5 . . ?
H30A C30 H30B 109.5 . . ?
H30A C30 H30C 109.5 . . ?
H30B C30 H30C 109.5 . . ?
C26 C24 H24A 109.5 . . ?
C26 C24 H24B 109.5 . . ?
C26 C24 H24C 109.5 . . ?
H24A C24 H24B 109.5 . . ?
H24A C24 H24C 109.5 . . ?
H24B C24 H24C 109.5 . . ?
C13 C16 H16A 109.5 . . ?
C13 C16 H16B 109.5 . . ?
C13 C16 H16C 109.5 . . ?
H16A C16 H16B 109.5 . . ?
H16A C16 H16C 109.5 . . ?
H16B C16 H16C 109.5 . . ?
C2 C1 H1A 109.5 . . ?
C2 C1 H1B 109.5 . . ?
C2 C1 H1C 109.5 . . ?
H1A C1 H1B 109.5 . . ?
H1A C1 H1C 109.5 . . ?
H1B C1 H1C 109.5 . . ?
C13 C15 H15A 109.5 . . ?
C13 C15 H15B 109.5 . . ?
C13 C15 H15C 109.5 . . ?
H15A C15 H15B 109.5 . . ?
H15A C15 H15C 109.5 . . ?
H15B C15 H15C 109.5 . . ?
C13 C14 H14A 109.5 . . ?
C13 C14 H14B 109.5 . . ?
C13 C14 H14C 109.5 . . ?
H14A C14 H14B 109.5 . . ?
H14A C14 H14C 109.5 . . ?
H14B C14 H14C 109.5 . . ?

loop_
_geom_bond_atom_site_label_1
_geom_bond_atom_site_label_2
_geom_bond_distance
_geom_bond_site_symmetry_2
_geom_bond_publ_flag
Co1 Cl2 2.4353(7) . ?
Co1 P1 2.1930(8) . ?
Co1 P2 2.1893(8) . ?
Co1 Si1 2.1783(8) . ?
Co1 Si2 2.1917(9) . ?
Cl3 Si2 2.1724(10) . ?
P1 C22 1.827(3) . ?
P1 C20 1.826(3) . ?
P1 C21 1.825(3) . ?
P2 C19 1.822(3) . ?
P2 C17 1.835(3) . ?
P2 C18 1.824(3) . ?
Cl1 Si1 2.1734(10) . ?
Si1 N2 1.914(2) . ?
Si1 N1 1.889(2) . ?
Si2 N3 1.879(2) . ?
Si2 N4 1.915(2) . ?
N2 C8 1.324(4) . ?
N2 C13 1.485(4) . ?
N3 C31 1.345(4) . ?
N3 C26 1.491(4) . ?
N1 C8 1.342(4) . ?
N1 C12 1.487(4) . ?
N4 C31 1.328(4) . ?
N4 C27 1.483(4) . ?
C32 C33 1.392(4) . ?
C32 C31 1.487(4) . ?
C32 C37 1.395(4) . ?
C8 C5 1.495(4) . ?
C33 H33 0.9500 . ?
C33 C34 1.387(4) . ?
C5 C6 1.386(4) . ?
C5 C4 1.388(4) . ?
C37 H37 0.9500 . ?
C37 C36 1.391(4) . ?
C19 H19A 0.9800 . ?
C19 H19B 0.9800 . ?
C19 H19C 0.9800 . ?
C6 H6 0.9500 . ?
C6 C7 1.392(5) . ?
C27 C29 1.528(5) . ?
C27 C28 1.523(4) . ?
C27 C30 1.526(5) . ?
C36 H36 0.9500 . ?
C36 C35 1.384(5) . ?
C13 C16 1.500(5) . ?
C13 C15 1.513(5) . ?
C13 C14 1.514(5) . ?
C34 H34 0.9500 . ?
C34 C35 1.389(5) . ?
C35 C38 1.504(4) . ?
C4 H4 0.9500 . ?
C4 C3 1.390(5) . ?
C22 H22A 0.9800 . ?
C22 H22B 0.9800 . ?
C22 H22C 0.9800 . ?
C17 H17A 0.9800 . ?
C17 H17B 0.9800 . ?
C17 H17C 0.9800 . ?
C18 H18A 0.9800 . ?
C18 H18B 0.9800 . ?
C18 H18C 0.9800 . ?
C26 C23 1.529(4) . ?
C26 C25 1.534(5) . ?
C26 C24 1.528(5) . ?
C12 C10 1.540(5) . ?
C12 C11 1.527(4) . ?
C12 C9 1.527(5) . ?
C20 H20A 0.9800 . ?
C20 H20B 0.9800 . ?
C20 H20C 0.9800 . ?
C3 H3 0.9500 . ?
C3 C2 1.393(5) . ?
C2 C7 1.381(5) . ?
C2 C1 1.512(5) . ?
C21 H21A 0.9800 . ?
C21 H21B 0.9800 . ?
C21 H21C 0.9800 . ?
C10 H10A 0.9800 . ?
C10 H10B 0.9800 . ?
C10 H10C 0.9800 . ?
C11 H11A 0.9800 . ?
C11 H11B 0.9800 . ?
C11 H11C 0.9800 . ?
C38 H38A 0.9800 . ?
C38 H38B 0.9800 . ?
C38 H38C 0.9800 . ?
C23 H23A 0.9800 . ?
C23 H23B 0.9800 . ?
C23 H23C 0.9800 . ?
C7 H7 0.9500 . ?
C29 H29A 0.9800 . ?
C29 H29B 0.9800 . ?
C29 H29C 0.9800 . ?
C28 H28A 0.9800 . ?
C28 H28B 0.9800 . ?
C28 H28C 0.9800 . ?
C9 H9A 0.9800 . ?
C9 H9B 0.9800 . ?
C9 H9C 0.9800 . ?
C25 H25A 0.9800 . ?
C25 H25B 0.9800 . ?
C25 H25C 0.9800 . ?
C30 H30A 0.9800 . ?
C30 H30B 0.9800 . ?
C30 H30C 0.9800 . ?
C24 H24A 0.9800 . ?
C24 H24B 0.9800 . ?
C24 H24C 0.9800 . ?
C16 H16A 0.9800 . ?
C16 H16B 0.9800 . ?
C16 H16C 0.9800 . ?
C1 H1A 0.9800 . ?
C1 H1B 0.9800 . ?
C1 H1C 0.9800 . ?
C15 H15A 0.9800 . ?
C15 H15B 0.9800 . ?
C15 H15C 0.9800 . ?
C14 H14A 0.9800 . ?
C14 H14B 0.9800 . ?
C14 H14C 0.9800 . ?

loop_
_geom_torsion_atom_site_label_1
_geom_torsion_atom_site_label_2
_geom_torsion_atom_site_label_3
_geom_torsion_atom_site_label_4
_geom_torsion
_geom_torsion_site_symmetry_1
_geom_torsion_site_symmetry_2
_geom_torsion_site_symmetry_3
_geom_torsion_site_symmetry_4
_geom_torsion_publ_flag
Co1 Si1 N1 C8 127.32(15) . . . . ?
Co1 Si1 N1 C12 -76.8(3) . . . . ?
Co1 Si2 N3 C31 121.90(16) . . . . ?
Co1 Si2 N3 C26 -85.1(3) . . . . ?
Cl3 Si2 N3 C31 -93.98(16) . . . . ?
Cl3 Si2 N3 C26 59.0(3) . . . . ?
Cl1 Si1 N1 C8 -90.31(16) . . . . ?
Cl1 Si1 N1 C12 65.5(3) . . . . ?
Si1 N2 C8 N1 2.6(2) . . . . ?
Si1 N2 C8 C5 -179.2(3) . . . . ?
Si1 N2 C13 C16 -23.4(4) . . . . ?
Si1 N2 C13 C15 -143.2(4) . . . . ?
Si1 N2 C13 C14 94.0(4) . . . . ?
Si1 N1 C8 N2 -2.6(2) . . . . ?
Si1 N1 C8 C5 179.1(3) . . . . ?
Si1 N1 C12 C10 143.3(3) . . . . ?
Si1 N1 C12 C11 24.3(4) . . . . ?
Si1 N1 C12 C9 -93.6(3) . . . . ?
Si2 N3 C31 N4 3.2(2) . . . . ?
Si2 N3 C31 C32 -168.6(2) . . . . ?
Si2 N3 C26 C23 26.1(4) . . . . ?
Si2 N3 C26 C25 145.9(3) . . . . ?
Si2 N3 C26 C24 -92.2(3) . . . . ?
Si2 N4 C31 N3 -3.1(2) . . . . ?
Si2 N4 C31 C32 168.4(3) . . . . ?
Si2 N4 C27 C29 -133.8(3) . . . . ?
Si2 N4 C27 C28 -12.6(4) . . . . ?
Si2 N4 C27 C30 104.0(3) . . . . ?
N2 Si1 N1 C8 1.83(16) . . . . ?
N2 Si1 N1 C12 157.7(3) . . . . ?
N2 C8 C5 C6 -96.3(4) . . . . ?
N2 C8 C5 C4 84.3(4) . . . . ?
N1 C8 C5 C6 81.6(4) . . . . ?
N1 C8 C5 C4 -97.8(4) . . . . ?
N4 Si2 N3 C31 -2.25(16) . . . . ?
N4 Si2 N3 C26 150.7(3) . . . . ?
C32 C33 C34 C35 -0.1(5) . . . . ?
C32 C37 C36 C35 0.2(5) . . . . ?
C8 N2 C13 C16 162.9(3) . . . . ?
C8 N2 C13 C15 43.0(5) . . . . ?
C8 N2 C13 C14 -79.8(4) . . . . ?
C8 N1 C12 C10 -68.2(4) . . . . ?
C8 N1 C12 C11 172.8(3) . . . . ?
C8 N1 C12 C9 54.9(4) . . . . ?
C8 C5 C6 C7 -177.9(3) . . . . ?
C8 C5 C4 C3 177.0(3) . . . . ?
C33 C32 C31 N3 -110.6(4) . . . . ?
C33 C32 C31 N4 79.3(4) . . . . ?
C33 C32 C37 C36 -2.0(5) . . . . ?
C33 C34 C35 C36 -1.7(5) . . . . ?
C33 C34 C35 C38 177.0(3) . . . . ?
C5 C6 C7 C2 1.0(5) . . . . ?
C5 C4 C3 C2 0.7(5) . . . . ?
C31 N3 C26 C23 171.9(3) . . . . ?
C31 N3 C26 C25 -68.4(4) . . . . ?
C31 N3 C26 C24 53.6(4) . . . . ?
C31 N4 C27 C29 46.8(4) . . . . ?
C31 N4 C27 C28 168.0(3) . . . . ?
C31 N4 C27 C30 -75.4(4) . . . . ?
C31 C32 C33 C34 -176.8(3) . . . . ?
C31 C32 C37 C36 176.8(3) . . . . ?
C37 C32 C33 C34 1.9(5) . . . . ?
C37 C32 C31 N3 70.6(4) . . . . ?
C37 C32 C31 N4 -99.4(4) . . . . ?
C37 C36 C35 C34 1.7(5) . . . . ?
C37 C36 C35 C38 -177.0(3) . . . . ?
C6 C5 C4 C3 -2.4(5) . . . . ?
C27 N4 C31 N3 176.5(3) . . . . ?
C27 N4 C31 C32 -12.0(5) . . . . ?
C13 N2 C8 N1 178.4(3) . . . . ?
C13 N2 C8 C5 -3.3(5) . . . . ?
C4 C5 C6 C7 1.5(5) . . . . ?
C4 C3 C2 C7 1.8(5) . . . . ?
C4 C3 C2 C1 -178.7(3) . . . . ?
C26 N3 C31 N4 -153.7(3) . . . . ?
C26 N3 C31 C32 34.6(4) . . . . ?
C12 N1 C8 N2 -160.9(3) . . . . ?
C12 N1 C8 C5 20.8(5) . . . . ?
C3 C2 C7 C6 -2.7(5) . . . . ?
C1 C2 C7 C6 177.8(3) . . . . ?
